data_1568279
loop_
_publ_author_name
'Chen, Jinqiu'
'Yang, Canglei'
'Ma, Shuang'
'Liu, Zhiqi'
'Xiang, Wenxin'
'Zhang, Jing'

_publ_section_title
;
 Polarization-induced nanohelixes of organic cocrystals from asymmetric
 components with dopant-induced chirality inversion.
;
_journal_issue 8
_journal_name_full 'Chemical science'
_journal_page_first 2091
_journal_page_last 2096
_journal_paper_doi 10.1039/d2sc05942h
_journal_volume 14
_journal_year 2023
_chemical_formula_moiety 'C20 H12 O, C16 H4 N6'
_chemical_formula_sum 'C36 H16 N6 O'
_chemical_formula_weight 548.55
_space_group_crystal_system triclinic
_space_group_IT_number 1
_space_group_name_Hall 'P 1'
_space_group_name_H-M_alt 'P 1'
_atom_sites_solution_hydrogens geom
_atom_sites_solution_primary dual
_audit_creation_date 2021-05-31
_audit_creation_method
;
Olex2 1.3
(compiled 2020.11.12 svn.r5f609507 for OlexSys, GUI svn.r6272)
;
_audit_update_record
;
2022-10-24 deposited with the CCDC.	2023-01-09 downloaded from the CCDC.
;
_cell_angle_alpha 65.89(6)
_cell_angle_beta 74.66(5)
_cell_angle_gamma 73.28(4)
_cell_formula_units_Z 1
_cell_length_a 7.023(10)
_cell_length_b 9.909(14)
_cell_length_c 11.109(14)
_cell_measurement_reflns_used 2934
_cell_measurement_temperature 296.83
_cell_measurement_theta_max 28.29
_cell_measurement_theta_min 3.08
_cell_volume 666.2(16)
_computing_cell_refinement 'SAINT V8.38A (Bruker, 2018)'
_computing_data_reduction 'SAINT V8.38A (Bruker, 2018)'
_computing_molecular_graphics 'Olex2 1.3 (Dolomanov et al., 2009)'
_computing_publication_material 'Olex2 1.3 (Dolomanov et al., 2009)'
_computing_structure_refinement 'SHELXL 2016/6 (Sheldrick, 2015)'
_computing_structure_solution 'SHELXT 2014/5 (Sheldrick, 2014)'
_diffrn_ambient_temperature 296.83
_diffrn_measured_fraction_theta_full 0.976
_diffrn_measured_fraction_theta_max 0.957
_diffrn_measurement_device_type 'Bruker APEX-II CCD'
_diffrn_measurement_method '\f and \w scans'
_diffrn_radiation_type MoK\a
_diffrn_radiation_wavelength 0.71076
_diffrn_reflns_av_R_equivalents 0.0240
_diffrn_reflns_av_unetI/netI 0.0453
_diffrn_reflns_Laue_measured_fraction_full 0.976
_diffrn_reflns_Laue_measured_fraction_max 0.957
_diffrn_reflns_limit_h_max 9
_diffrn_reflns_limit_h_min -9
_diffrn_reflns_limit_k_max 13
_diffrn_reflns_limit_k_min -11
_diffrn_reflns_limit_l_max 14
_diffrn_reflns_limit_l_min -10
_diffrn_reflns_number 5431
_diffrn_reflns_point_group_measured_fraction_full 0.633
_diffrn_reflns_point_group_measured_fraction_max 0.593
_diffrn_reflns_theta_full 25.243
_diffrn_reflns_theta_max 28.313
_diffrn_reflns_theta_min 3.072
_diffrn_source_current 30.0
_diffrn_source_power 1.5
_diffrn_source_voltage 50.0
_diffrn_standards_number 0
_exptl_absorpt_coefficient_mu 0.086
_exptl_absorpt_correction_T_max 0.7457
_exptl_absorpt_correction_T_min 0.6365
_exptl_absorpt_correction_type multi-scan
_exptl_absorpt_process_details
;
SADABS-2016/2 (Bruker,2016/2) was used for absorption correction.
wR2(int) was 0.0920 before and 0.0412 after correction.
The Ratio of minimum to maximum transmission is 0.8536.
The \l/2 correction factor is Not present.
;
_exptl_crystal_colour brown
_exptl_crystal_colour_primary brown
_exptl_crystal_density_diffrn 1.367
_exptl_crystal_description block
_exptl_crystal_F_000 282
_exptl_crystal_size_max 0.12
_exptl_crystal_size_mid 0.11
_exptl_crystal_size_min 0.1
_refine_diff_density_max 0.399
_refine_diff_density_min -0.284
_refine_diff_density_rms 0.051
_refine_ls_abs_structure_details
;
 Flack x determined using 558 quotients [(I+)-(I-)]/[(I+)+(I-)]
 (Parsons, Flack and Wagner, Acta Cryst. B69 (2013) 249-259).
;
_refine_ls_abs_structure_Flack 0.1(10)
_refine_ls_extinction_method none
_refine_ls_goodness_of_fit_ref 1.090
_refine_ls_hydrogen_treatment constr
_refine_ls_matrix_type full
_refine_ls_number_parameters 388
_refine_ls_number_reflns 3940
_refine_ls_number_restraints 71
_refine_ls_restrained_S_all 1.187
_refine_ls_R_factor_all 0.1123
_refine_ls_R_factor_gt 0.0842
_refine_ls_shift/su_max 0.000
_refine_ls_shift/su_mean 0.000
_refine_ls_structure_factor_coef Fsqd
_refine_ls_weighting_details 'w=1/[\s^2^(Fo^2^)+(0.0728P)^2^+0.7090P] where P=(Fo^2^+2Fc^2^)/3'
_refine_ls_weighting_scheme calc
_refine_ls_wR_factor_gt 0.1921
_refine_ls_wR_factor_ref 0.2096
_reflns_Friedel_coverage 0.241
_reflns_Friedel_fraction_full 0.289
_reflns_Friedel_fraction_max 0.230
_reflns_number_gt 2915
_reflns_number_total 3940
_reflns_threshold_expression 'I > 2\s(I)'
_cod_data_source_file d2sc05942h2.cif
_cod_data_source_block zjzjk20210530_0m
_cod_depositor_comments 'Adding full bibliography for 1568278--1568279.cif.'
_cod_original_cell_volume 666.3(16)
_cod_database_code 1568279
_shelx_shelxl_version_number 2016/6
_shelx_space_group_comment
;
The symmetry employed for this shelxl refinement is uniquely defined
by the following loop, which should always be used as a source of
symmetry information in preference to the above space-group names.
They are only intended as comments.
;
_shelx_estimated_absorpt_t_max 0.991
_shelx_estimated_absorpt_t_min 0.990
_olex2_refinement_description
;
1. Fixed Uiso
 At 1.2 times of:
  All C(H) groups
2. Restrained distances
 H19-H29
 1.98 with sigma of 0.002
3. Rigid bond restraints
 C18, C23
 with sigma for 1-2 distances of 0.001 and sigma for 1-3 distances of 0.001
4. Uiso/Uaniso restraints and constraints
Uanis(C21) \\sim Ueq, Uanis(C22) \\sim Ueq, Uanis(C23) \\sim Ueq, Uanis(C24)
\\sim Ueq, Uanis(C25) \\sim Ueq, Uanis(C34) \\sim Ueq, Uanis(C32) \\sim Ueq,
Uanis(C31) \\sim Ueq, Uanis(C20) \\sim Ueq, Uanis(C35) \\sim Ueq, Uanis(O1)
\\sim Ueq: with sigma of 0.005 and sigma for terminal atoms of 0.01
5.a Aromatic/amide H refined with riding coordinates:
 C19(H19), C20(H20), C21(H21), C22(H22), C24(H24), C25(H25), C29(H29),
 C30(H30), C31(H31), C32(H32), C34(H34), C35(H35), C9(H9), C10(H10), C11(H11),
 C12(H12)
;
_olex2_submission_special_instructions 'No special instructions were received'

loop_
_space_group_symop_operation_xyz
'x, y, z'

loop_
_atom_site_label
_atom_site_type_symbol
_atom_site_fract_x
_atom_site_fract_y
_atom_site_fract_z
_atom_site_U_iso_or_equiv
_atom_site_adp_type
_atom_site_occupancy
_atom_site_site_symmetry_order
_atom_site_calc_flag
_atom_site_refinement_flags_posn
_atom_site_refinement_flags_adp
_atom_site_refinement_flags_occupancy
_atom_site_disorder_assembly
_atom_site_disorder_group
O1 O 0.3801(9) 0.2386(8) 0.4454(8) 0.0897(19) Uani 1 1 d . U . . .
C17 C 0.3341(9) 0.4756(8) 0.4420(7) 0.0507(17) Uani 1 1 d . . . . .
C18 C 0.3515(9) 0.6339(8) 0.3733(8) 0.0570(18) Uani 1 1 d . U . . .
C19 C 0.3343(9) 0.7391(8) 0.4297(7) 0.066(2) Uani 1 1 d . . . . .
H19 H 0.312145 0.704878 0.522664 0.080 Uiso 1 1 calc DR U . . .
C20 C 0.3461(13) 0.8859(10) 0.3647(11) 0.088(3) Uani 1 1 d . U . . .
H20 H 0.328294 0.950317 0.410323 0.106 Uiso 1 1 calc R U . . .
C21 C 0.3863(14) 0.9351(12) 0.2260(12) 0.101(3) Uani 1 1 d . U . . .
H21 H 0.390706 1.036420 0.177825 0.121 Uiso 1 1 calc R U . . .
C22 C 0.4184(14) 0.8450(12) 0.1599(10) 0.090(3) Uani 1 1 d . U . . .
H22 H 0.449128 0.882567 0.067017 0.108 Uiso 1 1 calc R U . . .
C23 C 0.4064(12) 0.6878(11) 0.2300(9) 0.078(2) Uani 1 1 d . U . . .
C24 C 0.4502(15) 0.5888(15) 0.1662(11) 0.102(3) Uani 1 1 d . U . . .
H24 H 0.481830 0.627656 0.073381 0.122 Uiso 1 1 calc R U . . .
C25 C 0.4522(15) 0.4407(13) 0.2240(11) 0.095(3) Uani 1 1 d . U . . .
H25 H 0.490274 0.377145 0.175330 0.115 Uiso 1 1 calc R U . . .
C26 C 0.3923(12) 0.3878(11) 0.3645(10) 0.077(2) Uani 1 1 d . . . . .
C27 C 0.2760(8) 0.3790(7) 0.5793(7) 0.0443(14) Uani 1 1 d . . . . .
C28 C 0.1886(8) 0.3877(6) 0.7083(7) 0.0464(15) Uani 1 1 d . . . . .
C29 C 0.1090(9) 0.5172(8) 0.7398(6) 0.0622(19) Uani 1 1 d . . . . .
H29 H 0.107459 0.609382 0.669019 0.075 Uiso 1 1 calc DR U . . .
C30 C 0.0336(14) 0.5217(13) 0.8638(10) 0.090(3) Uani 1 1 d . . . . .
H30 H -0.006657 0.612681 0.878169 0.108 Uiso 1 1 calc R U . . .
C31 C 0.0189(15) 0.3850(14) 0.9687(10) 0.097(3) Uani 1 1 d . U . . .
H31 H -0.034282 0.384625 1.054918 0.116 Uiso 1 1 calc R U . . .
C32 C 0.0779(13) 0.2573(11) 0.9489(9) 0.084(3) Uani 1 1 d . U . . .
H32 H 0.062374 0.168459 1.021412 0.101 Uiso 1 1 calc R U . . .
C33 C 0.1654(10) 0.2489(9) 0.8203(8) 0.066(2) Uani 1 1 d . . . . .
C34 C 0.2179(13) 0.1093(10) 0.8000(10) 0.082(3) Uani 1 1 d . U . . .
H34 H 0.202058 0.021081 0.873194 0.098 Uiso 1 1 calc R U . . .
C35 C 0.2870(12) 0.1015(9) 0.6823(10) 0.079(2) Uani 1 1 d . U . . .
H35 H 0.318715 0.009511 0.670338 0.095 Uiso 1 1 calc R U . . .
C36 C 0.3128(10) 0.2335(8) 0.5746(9) 0.062(2) Uani 1 1 d . . . . .
N1 N 0.8563(12) 1.0054(7) 0.2521(7) 0.077(2) Uani 1 1 d . . . . .
N2 N 0.9843(13) 0.7906(9) 0.0053(7) 0.088(2) Uani 1 1 d . . . . .
N3 N 0.7926(7) 0.6553(5) 0.4791(5) 0.0422(11) Uani 1 1 d . . . . .
N4 N 0.9035(8) 0.4957(6) 0.2987(5) 0.0487(13) Uani 1 1 d . . . . .
N5 N 0.5379(11) 0.7220(7) 0.7591(8) 0.078(2) Uani 1 1 d . . . . .
N6 N 0.5352(11) 0.2624(7) 0.9947(7) 0.0746(19) Uani 1 1 d . . . . .
C1 C 0.8523(11) 0.8789(8) 0.2938(7) 0.0569(18) Uani 1 1 d . . . . .
C2 C 0.8489(9) 0.7214(7) 0.3443(6) 0.0465(15) Uani 1 1 d . . . . .
C3 C 0.7898(8) 0.5126(6) 0.5166(6) 0.0365(12) Uani 1 1 d . . . . .
C4 C 0.7300(8) 0.4079(6) 0.6547(6) 0.0392(13) Uani 1 1 d . . . . .
C5 C 0.6396(9) 0.4506(6) 0.7598(6) 0.0424(14) Uani 1 1 d . . . . .
C6 C 0.5897(10) 0.6052(7) 0.7536(7) 0.0512(15) Uani 1 1 d . . . . .
C7 C 0.5814(10) 0.3452(7) 0.8911(7) 0.0512(16) Uani 1 1 d . . . . .
C8 C 0.7725(8) 0.2611(6) 0.6437(6) 0.0395(13) Uani 1 1 d . . . . .
C9 C 0.7522(9) 0.1190(6) 0.7420(6) 0.0473(15) Uani 1 1 d . . . . .
H9 H 0.709731 0.107378 0.831762 0.057 Uiso 1 1 calc R U . . .
C10 C 0.7971(10) -0.0036(7) 0.7019(8) 0.0598(19) Uani 1 1 d . . . . .
H10 H 0.786876 -0.098841 0.765910 0.072 Uiso 1 1 calc R U . . .
C11 C 0.8567(12) 0.0128(8) 0.5687(8) 0.0646(19) Uani 1 1 d . . . . .
H11 H 0.881773 -0.070870 0.544349 0.078 Uiso 1 1 calc R U . . .
C12 C 0.8801(11) 0.1531(8) 0.4697(8) 0.0611(19) Uani 1 1 d . . . . .
H12 H 0.923545 0.163526 0.380239 0.073 Uiso 1 1 calc R U . . .
C13 C 0.8370(9) 0.2743(6) 0.5085(6) 0.0422(14) Uani 1 1 d . . . . .
C14 C 0.8471(9) 0.4314(7) 0.4302(6) 0.0430(14) Uani 1 1 d . . . . .
C15 C 0.8984(9) 0.6441(7) 0.2577(6) 0.0465(15) Uani 1 1 d . . . . .
C16 C 0.9476(12) 0.7248(9) 0.1157(7) 0.0620(19) Uani 1 1 d . . . . .

loop_
_atom_site_aniso_label
_atom_site_aniso_U_11
_atom_site_aniso_U_22
_atom_site_aniso_U_33
_atom_site_aniso_U_23
_atom_site_aniso_U_13
_atom_site_aniso_U_12
O1 0.077(3) 0.103(4) 0.113(4) -0.063(3) -0.022(3) -0.012(3)
C17 0.035(3) 0.072(4) 0.045(4) -0.019(3) -0.009(3) -0.012(3)
C18 0.033(3) 0.060(4) 0.058(3) -0.001(3) -0.008(3) -0.010(3)
C19 0.046(4) 0.056(4) 0.074(5) -0.008(4) -0.006(4) -0.004(3)
C20 0.072(4) 0.072(4) 0.106(5) -0.015(4) -0.015(4) -0.018(3)
C21 0.076(4) 0.092(5) 0.103(5) 0.002(4) -0.017(4) -0.025(4)
C22 0.068(4) 0.105(5) 0.066(4) 0.006(4) -0.013(3) -0.022(4)
C23 0.063(4) 0.096(5) 0.058(3) -0.007(3) -0.014(3) -0.018(4)
C24 0.084(5) 0.131(6) 0.079(5) -0.032(4) -0.013(4) -0.017(4)
C25 0.089(5) 0.126(5) 0.091(5) -0.067(4) -0.012(4) -0.012(4)
C26 0.049(4) 0.105(7) 0.095(6) -0.058(6) -0.014(4) -0.006(4)
C27 0.033(3) 0.040(3) 0.066(4) -0.021(3) -0.018(3) -0.002(2)
C28 0.036(3) 0.046(3) 0.050(4) -0.004(3) -0.013(3) -0.012(3)
C29 0.060(4) 0.064(4) 0.053(4) -0.010(3) -0.007(3) -0.016(3)
C30 0.074(6) 0.126(8) 0.075(6) -0.054(6) -0.008(5) -0.004(5)
C31 0.086(5) 0.122(5) 0.072(5) -0.027(4) -0.010(4) -0.020(4)
C32 0.066(4) 0.092(5) 0.072(4) 0.002(4) -0.010(3) -0.031(4)
C33 0.045(3) 0.069(5) 0.068(5) 0.002(4) -0.018(3) -0.020(3)
C34 0.069(4) 0.064(4) 0.100(5) 0.000(3) -0.026(4) -0.030(3)
C35 0.070(4) 0.059(4) 0.111(5) -0.025(4) -0.029(4) -0.014(3)
C36 0.043(3) 0.058(4) 0.094(6) -0.034(4) -0.023(4) -0.005(3)
N1 0.110(5) 0.068(4) 0.055(4) -0.007(3) -0.008(4) -0.045(4)
N2 0.127(6) 0.098(5) 0.044(4) -0.021(4) 0.000(4) -0.050(5)
N3 0.045(3) 0.038(2) 0.040(3) -0.006(2) -0.011(2) -0.011(2)
N4 0.054(3) 0.060(3) 0.033(3) -0.019(2) -0.003(2) -0.014(3)
N5 0.090(5) 0.055(4) 0.088(5) -0.035(3) 0.004(4) -0.015(3)
N6 0.093(5) 0.068(4) 0.053(4) -0.011(3) -0.003(3) -0.028(4)
C1 0.067(4) 0.063(4) 0.041(4) -0.006(3) -0.006(3) -0.034(4)
C2 0.048(3) 0.053(3) 0.038(3) -0.007(3) -0.009(3) -0.022(3)
C3 0.034(3) 0.042(3) 0.035(3) -0.017(2) -0.006(2) -0.004(2)
C4 0.037(3) 0.025(3) 0.051(3) -0.009(2) -0.015(2) 0.000(2)
C5 0.050(3) 0.039(3) 0.040(3) -0.012(2) -0.008(3) -0.014(3)
C6 0.056(4) 0.048(3) 0.046(4) -0.019(3) 0.004(3) -0.013(3)
C7 0.061(4) 0.048(3) 0.045(4) -0.019(3) -0.005(3) -0.012(3)
C8 0.033(3) 0.036(3) 0.047(3) -0.013(3) -0.008(2) -0.007(2)
C9 0.056(4) 0.039(3) 0.038(3) -0.004(3) -0.008(3) -0.012(3)
C10 0.061(4) 0.034(3) 0.081(5) -0.015(3) -0.016(4) -0.009(3)
C11 0.076(5) 0.043(4) 0.080(5) -0.027(3) -0.024(4) -0.004(3)
C12 0.062(4) 0.053(4) 0.069(5) -0.027(3) -0.005(4) -0.009(3)
C13 0.042(3) 0.043(3) 0.042(3) -0.016(3) -0.011(3) -0.003(2)
C14 0.041(3) 0.045(3) 0.045(4) -0.019(3) -0.012(3) -0.004(2)
C15 0.050(3) 0.053(3) 0.033(3) -0.009(3) -0.006(3) -0.018(3)
C16 0.085(5) 0.066(4) 0.038(4) -0.015(3) -0.005(3) -0.029(4)

loop_
_atom_type_symbol
_atom_type_description
_atom_type_scat_dispersion_real
_atom_type_scat_dispersion_imag
_atom_type_scat_source
C C 0.0033 0.0016 'International Tables Vol C Tables 4.2.6.8 and 6.1.1.4'
H H 0.0000 0.0000 'International Tables Vol C Tables 4.2.6.8 and 6.1.1.4'
N N 0.0061 0.0033 'International Tables Vol C Tables 4.2.6.8 and 6.1.1.4'
O O 0.0106 0.0060 'International Tables Vol C Tables 4.2.6.8 and 6.1.1.4'

loop_
_geom_angle_atom_site_label_1
_geom_angle_atom_site_label_2
_geom_angle_atom_site_label_3
_geom_angle
_geom_angle_site_symmetry_1
_geom_angle_site_symmetry_3
_geom_angle_publ_flag
C36 O1 C26 107.6(7) . . ?
C26 C17 C18 116.4(7) . . ?
C26 C17 C27 107.6(7) . . ?
C27 C17 C18 135.9(7) . . ?
C19 C18 C17 128.0(7) . . ?
C19 C18 C23 114.3(6) . . ?
C23 C18 C17 117.6(8) . . ?
C18 C19 H19 116.4 . . ?
C20 C19 C18 127.2(8) . . ?
C20 C19 H19 116.4 . . ?
C19 C20 H20 121.9 . . ?
C19 C20 C21 116.2(10) . . ?
C21 C20 H20 121.9 . . ?
C20 C21 H21 118.6 . . ?
C22 C21 C20 122.8(10) . . ?
C22 C21 H21 118.6 . . ?
C21 C22 H22 119.7 . . ?
C21 C22 C23 120.7(10) . . ?
C23 C22 H22 119.7 . . ?
C18 C23 C22 118.5(9) . . ?
C24 C23 C18 119.0(9) . . ?
C24 C23 C22 122.5(10) . . ?
C23 C24 H24 116.9 . . ?
C25 C24 C23 126.3(11) . . ?
C25 C24 H24 116.9 . . ?
C24 C25 H25 122.5 . . ?
C24 C25 C26 115.1(10) . . ?
C26 C25 H25 122.5 . . ?
O1 C26 C25 125.1(9) . . ?
C17 C26 O1 109.6(8) . . ?
C17 C26 C25 125.3(9) . . ?
C28 C27 C17 140.5(6) . . ?
C36 C27 C17 104.9(6) . . ?
C36 C27 C28 114.5(6) . . ?
C27 C28 C33 118.3(6) . . ?
C29 C28 C27 127.5(5) . . ?
C29 C28 C33 114.1(7) . . ?
C28 C29 H29 116.9 . . ?
C30 C29 C28 126.1(7) . . ?
C30 C29 H29 116.9 . . ?
C29 C30 H30 121.3 . . ?
C29 C30 C31 117.3(10) . . ?
C31 C30 H30 121.3 . . ?
C30 C31 H31 119.3 . . ?
C32 C31 C30 121.4(10) . . ?
C32 C31 H31 119.3 . . ?
C31 C32 H32 118.8 . . ?
C31 C32 C33 122.4(8) . . ?
C33 C32 H32 118.8 . . ?
C32 C33 C28 118.4(8) . . ?
C34 C33 C28 120.3(8) . . ?
C34 C33 C32 121.2(8) . . ?
C33 C34 H34 119.1 . . ?
C35 C34 C33 121.8(8) . . ?
C35 C34 H34 119.1 . . ?
C34 C35 H35 120.8 . . ?
C34 C35 C36 118.4(9) . . ?
C36 C35 H35 120.8 . . ?
O1 C36 C27 110.3(7) . . ?
O1 C36 C35 123.2(8) . . ?
C35 C36 C27 126.5(8) . . ?
C3 N3 C2 112.9(5) . . ?
C14 N4 C15 113.7(5) . . ?
N1 C1 C2 179.3(9) . . ?
N3 C2 C1 116.8(6) . . ?
N3 C2 C15 123.1(5) . . ?
C15 C2 C1 120.1(6) . . ?
N3 C3 C4 127.2(5) . . ?
N3 C3 C14 124.5(5) . . ?
C14 C3 C4 108.3(5) . . ?
C5 C4 C3 124.8(5) . . ?
C5 C4 C8 129.9(5) . . ?
C8 C4 C3 105.0(5) . . ?
C4 C5 C6 124.1(5) . . ?
C4 C5 C7 122.7(5) . . ?
C7 C5 C6 113.2(6) . . ?
N5 C6 C5 173.6(7) . . ?
N6 C7 C5 179.8(9) . . ?
C9 C8 C4 130.6(6) . . ?
C9 C8 C13 119.3(6) . . ?
C13 C8 C4 110.1(5) . . ?
C8 C9 H9 120.9 . . ?
C10 C9 C8 118.3(6) . . ?
C10 C9 H9 120.9 . . ?
C9 C10 H10 119.3 . . ?
C11 C10 C9 121.3(6) . . ?
C11 C10 H10 119.3 . . ?
C10 C11 H11 119.4 . . ?
C10 C11 C12 121.1(7) . . ?
C12 C11 H11 119.4 . . ?
C11 C12 H12 121.0 . . ?
C13 C12 C11 117.9(7) . . ?
C13 C12 H12 121.0 . . ?
C8 C13 C14 107.4(5) . . ?
C12 C13 C8 122.1(6) . . ?
C12 C13 C14 130.5(6) . . ?
N4 C14 C3 122.5(5) . . ?
N4 C14 C13 128.6(6) . . ?
C3 C14 C13 108.9(5) . . ?
N4 C15 C2 123.2(5) . . ?
N4 C15 C16 117.6(6) . . ?
C2 C15 C16 119.3(6) . . ?
N2 C16 C15 178.5(9) . . ?

loop_
_geom_bond_atom_site_label_1
_geom_bond_atom_site_label_2
_geom_bond_distance
_geom_bond_site_symmetry_2
_geom_bond_publ_flag
O1 C26 1.395(11) . ?
O1 C36 1.371(11) . ?
C17 C18 1.463(10) . ?
C17 C26 1.374(12) . ?
C17 C27 1.453(10) . ?
C18 C19 1.383(12) . ?
C18 C23 1.438(11) . ?
C19 H19 0.9300 . ?
C19 C20 1.350(10) . ?
C20 H20 0.9300 . ?
C20 C21 1.389(14) . ?
C21 H21 0.9300 . ?
C21 C22 1.311(16) . ?
C22 H22 0.9300 . ?
C22 C23 1.446(13) . ?
C23 C24 1.355(15) . ?
C24 H24 0.9300 . ?
C24 C25 1.338(15) . ?
C25 H25 0.9300 . ?
C25 C26 1.414(13) . ?
C27 C28 1.429(10) . ?
C27 C36 1.410(10) . ?
C28 C29 1.390(10) . ?
C28 C33 1.446(9) . ?
C29 H29 0.9300 . ?
C29 C30 1.353(11) . ?
C30 H30 0.9300 . ?
C30 C31 1.390(14) . ?
C31 H31 0.9300 . ?
C31 C32 1.303(14) . ?
C32 H32 0.9300 . ?
C32 C33 1.425(13) . ?
C33 C34 1.421(13) . ?
C34 H34 0.9300 . ?
C34 C35 1.295(13) . ?
C35 H35 0.9300 . ?
C35 C36 1.385(11) . ?
N1 C1 1.151(9) . ?
N2 C16 1.128(9) . ?
N3 C2 1.365(7) . ?
N3 C3 1.306(7) . ?
N4 C14 1.332(8) . ?
N4 C15 1.343(8) . ?
N5 C6 1.131(9) . ?
N6 C7 1.135(9) . ?
C1 C2 1.432(9) . ?
C2 C15 1.380(9) . ?
C3 C4 1.488(8) . ?
C3 C14 1.405(9) . ?
C4 C5 1.343(9) . ?
C4 C8 1.448(8) . ?
C5 C6 1.446(9) . ?
C5 C7 1.439(9) . ?
C8 C9 1.405(8) . ?
C8 C13 1.412(9) . ?
C9 H9 0.9300 . ?
C9 C10 1.387(10) . ?
C10 H10 0.9300 . ?
C10 C11 1.381(11) . ?
C11 H11 0.9300 . ?
C11 C12 1.398(10) . ?
C12 H12 0.9300 . ?
C12 C13 1.366(10) . ?
C13 C14 1.452(8) . ?
C15 C16 1.445(9) . ?

loop_
_geom_torsion_atom_site_label_1
_geom_torsion_atom_site_label_2
_geom_torsion_atom_site_label_3
_geom_torsion_atom_site_label_4
_geom_torsion
_geom_torsion_site_symmetry_1
_geom_torsion_site_symmetry_2
_geom_torsion_site_symmetry_3
_geom_torsion_site_symmetry_4
_geom_torsion_publ_flag
C17 C18 C19 C20 -178.3(7) . . . . ?
C17 C18 C23 C22 178.1(7) . . . . ?
C17 C18 C23 C24 -3.7(11) . . . . ?
C17 C27 C28 C29 5.7(12) . . . . ?
C17 C27 C28 C33 -178.7(7) . . . . ?
C17 C27 C36 O1 -2.3(7) . . . . ?
C17 C27 C36 C35 177.6(7) . . . . ?
C18 C17 C26 O1 176.0(5) . . . . ?
C18 C17 C26 C25 -5.1(11) . . . . ?
C18 C17 C27 C28 9.7(13) . . . . ?
C18 C17 C27 C36 -174.5(7) . . . . ?
C18 C19 C20 C21 -2.2(13) . . . . ?
C18 C23 C24 C25 -1.5(16) . . . . ?
C19 C18 C23 C22 -5.8(10) . . . . ?
C19 C18 C23 C24 172.4(9) . . . . ?
C19 C20 C21 C22 -2.3(15) . . . . ?
C20 C21 C22 C23 2.1(16) . . . . ?
C21 C22 C23 C18 2.2(14) . . . . ?
C21 C22 C23 C24 -176.0(10) . . . . ?
C22 C23 C24 C25 176.6(9) . . . . ?
C23 C18 C19 C20 6.1(10) . . . . ?
C23 C24 C25 C26 3.4(16) . . . . ?
C24 C25 C26 O1 179.0(8) . . . . ?
C24 C25 C26 C17 0.2(14) . . . . ?
C26 O1 C36 C27 1.3(8) . . . . ?
C26 O1 C36 C35 -178.6(7) . . . . ?
C26 C17 C18 C19 -168.9(7) . . . . ?
C26 C17 C18 C23 6.6(9) . . . . ?
C26 C17 C27 C28 -173.4(7) . . . . ?
C26 C17 C27 C36 2.3(7) . . . . ?
C27 C17 C18 C19 7.8(12) . . . . ?
C27 C17 C18 C23 -176.7(7) . . . . ?
C27 C17 C26 O1 -1.6(8) . . . . ?
C27 C17 C26 C25 177.4(8) . . . . ?
C27 C28 C29 C30 -177.5(8) . . . . ?
C27 C28 C33 C32 -179.9(6) . . . . ?
C27 C28 C33 C34 -3.6(9) . . . . ?
C28 C27 C36 O1 174.8(5) . . . . ?
C28 C27 C36 C35 -5.3(10) . . . . ?
C28 C29 C30 C31 -5.5(13) . . . . ?
C28 C33 C34 C35 0.0(12) . . . . ?
C29 C28 C33 C32 -3.7(9) . . . . ?
C29 C28 C33 C34 172.6(7) . . . . ?
C29 C30 C31 C32 1.0(16) . . . . ?
C30 C31 C32 C33 1.6(16) . . . . ?
C31 C32 C33 C28 -0.1(13) . . . . ?
C31 C32 C33 C34 -176.3(9) . . . . ?
C32 C33 C34 C35 176.1(8) . . . . ?
C33 C28 C29 C30 6.8(10) . . . . ?
C33 C34 C35 C36 1.0(13) . . . . ?
C34 C35 C36 O1 -178.3(8) . . . . ?
C34 C35 C36 C27 1.8(12) . . . . ?
C36 O1 C26 C17 0.2(8) . . . . ?
C36 O1 C26 C25 -178.8(8) . . . . ?
C36 C27 C28 C29 -169.8(6) . . . . ?
C36 C27 C28 C33 5.8(8) . . . . ?
N3 C2 C15 N4 -2.7(9) . . . . ?
N3 C2 C15 C16 177.3(6) . . . . ?
N3 C3 C4 C5 10.8(9) . . . . ?
N3 C3 C4 C8 -174.6(5) . . . . ?
N3 C3 C14 N4 -2.6(9) . . . . ?
N3 C3 C14 C13 176.3(5) . . . . ?
C1 C2 C15 N4 178.2(6) . . . . ?
C1 C2 C15 C16 -1.8(9) . . . . ?
C2 N3 C3 C4 -178.0(5) . . . . ?
C2 N3 C3 C14 2.8(8) . . . . ?
C3 N3 C2 C1 178.8(5) . . . . ?
C3 N3 C2 C15 -0.3(8) . . . . ?
C3 C4 C5 C6 -0.7(10) . . . . ?
C3 C4 C5 C7 178.9(6) . . . . ?
C3 C4 C8 C9 177.8(6) . . . . ?
C3 C4 C8 C13 -4.7(6) . . . . ?
C4 C3 C14 N4 178.1(5) . . . . ?
C4 C3 C14 C13 -3.0(6) . . . . ?
C4 C8 C9 C10 177.4(6) . . . . ?
C4 C8 C13 C12 -177.6(6) . . . . ?
C4 C8 C13 C14 3.0(6) . . . . ?
C5 C4 C8 C9 -8.0(11) . . . . ?
C5 C4 C8 C13 169.6(6) . . . . ?
C8 C4 C5 C6 -173.9(6) . . . . ?
C8 C4 C5 C7 5.6(10) . . . . ?
C8 C9 C10 C11 -1.2(10) . . . . ?
C8 C13 C14 N4 178.9(6) . . . . ?
C8 C13 C14 C3 0.1(6) . . . . ?
C9 C8 C13 C12 0.2(9) . . . . ?
C9 C8 C13 C14 -179.2(5) . . . . ?
C9 C10 C11 C12 2.0(11) . . . . ?
C10 C11 C12 C13 -1.7(11) . . . . ?
C11 C12 C13 C8 0.6(10) . . . . ?
C11 C12 C13 C14 179.8(6) . . . . ?
C12 C13 C14 N4 -0.5(11) . . . . ?
C12 C13 C14 C3 -179.3(7) . . . . ?
C13 C8 C9 C10 0.1(9) . . . . ?
C14 N4 C15 C2 3.0(9) . . . . ?
C14 N4 C15 C16 -177.0(6) . . . . ?
C14 C3 C4 C5 -169.9(6) . . . . ?
C14 C3 C4 C8 4.7(6) . . . . ?
C15 N4 C14 C3 -0.5(8) . . . . ?
C15 N4 C14 C13 -179.1(6) . . . . ?
